data_7057229
loop_
_publ_author_name
'Yao, Xu'
'Yan, Pengfei'
'An, Guanghui'
'Shi, Chao'
'Li, Yuxin'
'Li, Guangming'

_publ_section_title
;
 Single-ion magnets with D4d symmetry based on electron-donating
 \b-diketonate Dy(iii) complexes
;
_journal_issue 11
_journal_name_full 'New Journal of Chemistry'
_journal_page_first 8438
_journal_paper_doi 10.1039/C8NJ00636A
_journal_volume 42
_journal_year 2018
_chemical_formula_moiety 'C35 H63 Dy O8'
_chemical_formula_sum 'C35 H63 Dy O8'
_chemical_formula_weight 774.35
_space_group_crystal_system triclinic
_space_group_IT_number 2
_space_group_name_Hall '-P 1'
_space_group_name_H-M_alt 'P -1'
_symmetry_space_group_name_Hall '-P 1'
_symmetry_space_group_name_H-M 'P -1'
_atom_sites_solution_hydrogens geom
_audit_creation_date 2018-03-14
_audit_creation_method
;
Olex2 1.2
(compiled 2017.08.10 svn.r3458 for OlexSys, GUI svn.r5381)
;
_audit_update_record
;
2018-03-28 deposited with the CCDC.
2018-03-29 downloaded from the CCDC.
;
_cell_angle_alpha 65.115(5)
_cell_angle_beta 72.713(5)
_cell_angle_gamma 75.622(5)
_cell_formula_units_Z 2
_cell_length_a 10.678(5)
_cell_length_b 13.945(5)
_cell_length_c 16.534(5)
_cell_measurement_reflns_used 6285
_cell_measurement_temperature 293(2)
_cell_measurement_theta_max 29.6589
_cell_measurement_theta_min 3.0534
_cell_volume 2110.8(14)
_computing_data_collection 'Bruker FRAMBO'
_computing_molecular_graphics 'Olex2 (Dolomanov et al., 2009)'
_computing_publication_material 'Olex2 (Dolomanov et al., 2009)'
_computing_structure_refinement 'ShelXL (Sheldrick, 2015)'
_computing_structure_solution 'Bruker SHELXTL'
_diffrn_ambient_temperature 293(2)
_diffrn_measured_fraction_theta_full 0.998
_diffrn_measured_fraction_theta_max 0.998
_diffrn_measurement_device_type MoK\a
_diffrn_measurement_method 'phi and omega scans'
_diffrn_radiation_monochromator graphite
_diffrn_radiation_type MoK\a
_diffrn_radiation_wavelength 0.71069
_diffrn_reflns_av_R_equivalents 0.0321
_diffrn_reflns_av_unetI/netI 0.0448
_diffrn_reflns_Laue_measured_fraction_full 0.998
_diffrn_reflns_Laue_measured_fraction_max 0.998
_diffrn_reflns_limit_h_max 13
_diffrn_reflns_limit_h_min -12
_diffrn_reflns_limit_k_max 18
_diffrn_reflns_limit_k_min -17
_diffrn_reflns_limit_l_max 21
_diffrn_reflns_limit_l_min -20
_diffrn_reflns_number 17638
_diffrn_reflns_point_group_measured_fraction_full 0.998
_diffrn_reflns_point_group_measured_fraction_max 0.998
_diffrn_reflns_theta_full 25.240
_diffrn_reflns_theta_max 27.498
_diffrn_reflns_theta_min 3.059
_exptl_absorpt_coefficient_mu 1.810
_exptl_absorpt_correction_T_max 0.696
_exptl_absorpt_correction_T_min 0.654
_exptl_absorpt_correction_type multi-scan
_exptl_absorpt_process_details
;
CrysAlisPro, Agilent Technologies,
Version 1.171.35.21 (release 20-01-2012 CrysAlis171 .NET)
(compiled Jan 23 2012,18:06:46)
Empirical absorption correction using spherical harmonics,
 implemented in SCALE3 ABSPACK scaling algorithm.
;
_exptl_crystal_colour colourless
_exptl_crystal_colour_primary colourless
_exptl_crystal_density_diffrn 1.218
_exptl_crystal_description block
_exptl_crystal_F_000 806
_exptl_crystal_size_max 0.24
_exptl_crystal_size_mid 0.22
_exptl_crystal_size_min 0.2
_refine_diff_density_max 0.917
_refine_diff_density_min -0.517
_refine_diff_density_rms 0.079
_refine_ls_extinction_method none
_refine_ls_goodness_of_fit_ref 1.051
_refine_ls_hydrogen_treatment constr
_refine_ls_matrix_type full
_refine_ls_number_parameters 477
_refine_ls_number_reflns 9689
_refine_ls_number_restraints 102
_refine_ls_restrained_S_all 1.053
_refine_ls_R_factor_all 0.0555
_refine_ls_R_factor_gt 0.0421
_refine_ls_shift/su_max 0.002
_refine_ls_shift/su_mean 0.000
_refine_ls_structure_factor_coef Fsqd
_refine_ls_weighting_details 'w=1/[\s^2^(Fo^2^)+(0.0477P)^2^+0.8670P] where P=(Fo^2^+2Fc^2^)/3'
_refine_ls_weighting_scheme calc
_refine_ls_wR_factor_gt 0.0953
_refine_ls_wR_factor_ref 0.1031
_reflns_Friedel_coverage 0.000
_reflns_number_gt 8034
_reflns_number_total 9689
_reflns_threshold_expression 'I > 2\s(I)'
_cod_data_source_file c8nj00636a2.cif
_cod_data_source_block 1
_cod_depositor_comments 'Adding full bibliography for 7057229--7057232.cif.'
_cod_database_code 7057229
_shelx_shelxl_version_number 2016/6
_shelx_space_group_comment
;
The symmetry employed for this shelxl refinement is uniquely defined
by the following loop, which should always be used as a source of
symmetry information in preference to the above space-group names.
They are only intended as comments.
;
_shelx_estimated_absorpt_t_max 0.714
_shelx_estimated_absorpt_t_min 0.671
_olex2_refinement_description
;
1. Fixed Uiso
 At 1.2 times of:
  All C(H) groups
 At 1.5 times of:
  All C(H,H,H) groups
2. Restrained distances
 C3-C21A \\sim C23-C3 \\sim C22-C3 \\sim C22A-C3 \\sim C23A-C3 \\sim C21-C3
 with sigma of 0.02
 C7-C25A \\sim C25-C7 \\sim C24A-C7 \\sim C26-C7 \\sim C26A-C7 \\sim C24-C7
 with sigma of 0.02
3. Rigid body (RIGU) restrains
 C21A, C23, C22A, C22, C23A, C21, C3
 with sigma for 1-2 distances of 0.004 and sigma for 1-3 distances of 0.004
 C25A, C25, C24A, C26, C26A, C24, C7
 with sigma for 1-2 distances of 0.004 and sigma for 1-3 distances of 0.004
4. Others
 Fixed Sof: C21(0.5) H21A(0.5) H21B(0.5) H21C(0.5) C22(0.5) H22A(0.5)
 H22B(0.5) H22C(0.5) C23(0.5) H23A(0.5) H23B(0.5) H23C(0.5) C22A(0.5) H22D(0.5)
 H22E(0.5) H22F(0.5) C23A(0.5) H23D(0.5) H23E(0.5) H23F(0.5) C21A(0.5)
 H21D(0.5) H21E(0.5) H21F(0.5) C24(0.5) H24A(0.5) H24B(0.5) H24C(0.5) C25(0.5)
 H25A(0.5) H25B(0.5) H25C(0.5) C26(0.5) H26A(0.5) H26B(0.5) H26C(0.5) C24A(0.5)
 H24D(0.5) H24E(0.5) H24F(0.5) C25A(0.5) H25D(0.5) H25E(0.5) H25F(0.5)
 C26A(0.5) H26D(0.5) H26E(0.5) H26F(0.5)
5.a Aromatic/amide H refined with riding coordinates:
 C5(H5), C10(H10), C15(H15)
5.b Idealised Me refined as rotating group:
 C2(H2A,H2B,H2C), C21(H21A,H21B,H21C), C22(H22A,H22B,H22C), C23(H23A,H23B,
 H23C), C22A(H22D,H22E,H22F), C23A(H23D,H23E,H23F), C21A(H21D,H21E,H21F),
 C24(H24A,H24B,H24C), C25(H25A,H25B,H25C), C26(H26A,H26B,H26C), C24A(H24D,H24E,
 H24F), C25A(H25D,H25E,H25F), C26A(H26D,H26E,H26F), C31A(H31A,H31B,H31C),
 C32A(H32A,H32B,H32C), C33A(H33A,H33B,H33C), C34(H34A,H34B,H34C), C35(H35A,H35B,
 H35C), C36(H36A,H36B,H36C), C41(H41A,H41B,H41C), C42(H42A,H42B,H42C), C43(H43A,
 H43B,H43C), C44(H44A,H44B,H44C), C45(H45A,H45B,H45C), C46(H46A,H46B,H46C),
 C1(H1A,H1B,H1C)
;
_olex2_submission_special_instructions 'No special instructions were received'

loop_
_space_group_symop_operation_xyz
'x, y, z'
'-x, -y, -z'

loop_
_atom_site_label
_atom_site_type_symbol
_atom_site_fract_x
_atom_site_fract_y
_atom_site_fract_z
_atom_site_U_iso_or_equiv
_atom_site_adp_type
_atom_site_occupancy
_atom_site_site_symmetry_order
_atom_site_calc_flag
_atom_site_refinement_flags_posn
_atom_site_refinement_flags_adp
_atom_site_refinement_flags_occupancy
_atom_site_disorder_assembly
_atom_site_disorder_group
C2 C -0.0496(12) 0.3591(6) 0.4902(5) 0.171(5) Uani 1 1 d . . . . .
H2A H 0.038489 0.354847 0.453431 0.257 Uiso 1 1 calc GR . . . .
H2B H -0.109423 0.406659 0.452096 0.257 Uiso 1 1 calc GR . . . .
H2C H -0.076518 0.289431 0.519813 0.257 Uiso 1 1 calc GR . . . .
C3 C 0.1177(5) 0.1567(5) 0.9754(3) 0.0817(14) Uani 1 1 d D U . . .
C4 C 0.0001(4) 0.2034(4) 0.9278(3) 0.0596(10) Uani 1 1 d . . . . .
C5 C -0.1274(4) 0.2177(4) 0.9783(3) 0.0679(12) Uani 1 1 d . . . . .
H5 H -0.138013 0.199711 1.040598 0.081 Uiso 1 1 calc R . . . .
C6 C -0.2396(4) 0.2564(3) 0.9430(3) 0.0581(10) Uani 1 1 d . . . . .
C7 C -0.3783(4) 0.2674(4) 1.0051(3) 0.0737(12) Uani 1 1 d D U . . .
C8 C 0.1719(5) 0.0311(4) 0.6384(4) 0.0760(14) Uani 1 1 d . . . . .
C9 C 0.0421(4) 0.0996(3) 0.6666(3) 0.0530(9) Uani 1 1 d . . . . .
C10 C -0.0797(4) 0.0754(3) 0.6731(3) 0.0604(11) Uani 1 1 d . . . . .
H10 H -0.080275 0.014834 0.662818 0.072 Uiso 1 1 calc R . . . .
C11 C -0.2007(4) 0.1350(3) 0.6938(3) 0.0495(8) Uani 1 1 d . . . . .
C12 C -0.3316(4) 0.1057(4) 0.6957(4) 0.0674(12) Uani 1 1 d . . . . .
C13 C -0.4446(5) 0.5793(4) 0.6623(4) 0.0808(14) Uani 1 1 d . . . . .
C14 C -0.3117(4) 0.5310(4) 0.6916(3) 0.0622(11) Uani 1 1 d . . . . .
C15 C -0.2616(5) 0.5786(4) 0.7319(4) 0.0697(12) Uani 1 1 d . . . . .
H15 H -0.313542 0.637573 0.743465 0.084 Uiso 1 1 calc R . . . .
C16 C -0.1398(4) 0.5444(3) 0.7559(3) 0.0598(10) Uani 1 1 d . . . . .
C17 C -0.0914(5) 0.6037(4) 0.7988(4) 0.0771(14) Uani 1 1 d . . . . .
C21 C 0.196(3) 0.250(2) 0.939(2) 0.170(11) Uani 0.5 1 d D U P A 1
H21A H 0.246984 0.258610 0.878421 0.256 Uiso 0.5 1 calc GR . P A 1
H21B H 0.254741 0.235615 0.978268 0.256 Uiso 0.5 1 calc GR . P A 1
H21C H 0.135966 0.314215 0.937632 0.256 Uiso 0.5 1 calc GR . P A 1
C22 C 0.085(3) 0.130(3) 1.0763(10) 0.217(16) Uani 0.5 1 d D U P A 1
H22A H 0.022505 0.186334 1.090274 0.326 Uiso 0.5 1 calc GR . P A 1
H22B H 0.163832 0.120350 1.096496 0.326 Uiso 0.5 1 calc GR . P A 1
H22C H 0.046134 0.064562 1.106968 0.326 Uiso 0.5 1 calc GR . P A 1
C23 C 0.203(2) 0.077(2) 0.936(2) 0.138(10) Uani 0.5 1 d D U P A 1
H23A H 0.159674 0.015489 0.958147 0.208 Uiso 0.5 1 calc GR . P A 1
H23B H 0.286486 0.056117 0.954272 0.208 Uiso 0.5 1 calc GR . P A 1
H23C H 0.218420 0.108627 0.870634 0.208 Uiso 0.5 1 calc GR . P A 1
C22A C 0.086(2) 0.0587(17) 1.0628(11) 0.158(10) Uani 0.5 1 d D U P A 2
H22D H -0.006356 0.067804 1.090587 0.236 Uiso 0.5 1 calc GR . P A 2
H22E H 0.137639 0.050706 1.104587 0.236 Uiso 0.5 1 calc GR . P A 2
H22F H 0.107689 -0.003879 1.047945 0.236 Uiso 0.5 1 calc GR . P A 2
C23A C 0.150(3) 0.245(2) 0.992(3) 0.191(14) Uani 0.5 1 d D U P A 2
H23D H 0.228049 0.270670 0.948376 0.286 Uiso 0.5 1 calc GR . P A 2
H23E H 0.164409 0.218345 1.052644 0.286 Uiso 0.5 1 calc GR . P A 2
H23F H 0.076962 0.302205 0.985348 0.286 Uiso 0.5 1 calc GR . P A 2
C21A C 0.2426(18) 0.121(2) 0.9179(19) 0.125(9) Uani 0.5 1 d D U P A 2
H21D H 0.224519 0.074104 0.895161 0.188 Uiso 0.5 1 calc GR . P A 2
H21E H 0.307800 0.084017 0.954300 0.188 Uiso 0.5 1 calc GR . P A 2
H21F H 0.275504 0.182197 0.867547 0.188 Uiso 0.5 1 calc GR . P A 2
C24 C -0.4662(15) 0.2156(15) 0.9826(11) 0.113(5) Uani 0.5 1 d D U P B 3
H24A H -0.474485 0.254628 0.920329 0.169 Uiso 0.5 1 calc GR . P B 3
H24B H -0.552284 0.216292 1.022537 0.169 Uiso 0.5 1 calc GR . P B 3
H24C H -0.427330 0.143185 0.990579 0.169 Uiso 0.5 1 calc GR . P B 3
C25 C -0.4199(15) 0.3830(9) 0.9894(12) 0.115(5) Uani 0.5 1 d D U P B 3
H25A H -0.373215 0.403240 1.019835 0.172 Uiso 0.5 1 calc GR . P B 3
H25B H -0.513512 0.395541 1.013084 0.172 Uiso 0.5 1 calc GR . P B 3
H25C H -0.399740 0.424552 0.924990 0.172 Uiso 0.5 1 calc GR . P B 3
C26 C -0.3783(11) 0.1977(11) 1.1076(6) 0.088(3) Uani 0.5 1 d D U P B 3
H26A H -0.342855 0.125168 1.114106 0.133 Uiso 0.5 1 calc GR . P B 3
H26B H -0.467361 0.200564 1.143308 0.133 Uiso 0.5 1 calc GR . P B 3
H26C H -0.324662 0.224608 1.128544 0.133 Uiso 0.5 1 calc GR . P B 3
C24A C -0.3736(15) 0.3037(19) 1.0803(11) 0.151(7) Uani 0.5 1 d D U P B 4
H24D H -0.317619 0.250617 1.118868 0.226 Uiso 0.5 1 calc GR . P B 4
H24E H -0.461378 0.312819 1.116180 0.226 Uiso 0.5 1 calc GR . P B 4
H24F H -0.338704 0.370234 1.052466 0.226 Uiso 0.5 1 calc GR . P B 4
C25A C -0.4695(12) 0.3607(12) 0.9475(9) 0.106(4) Uani 0.5 1 d D U P B 4
H25D H -0.425238 0.422731 0.915151 0.159 Uiso 0.5 1 calc GR . P B 4
H25E H -0.550584 0.376813 0.987256 0.159 Uiso 0.5 1 calc GR . P B 4
H25F H -0.489005 0.340036 0.904465 0.159 Uiso 0.5 1 calc GR . P B 4
C26A C -0.4363(19) 0.1676(12) 1.0367(15) 0.154(8) Uani 0.5 1 d D U P B 4
H26D H -0.427938 0.149287 0.985337 0.230 Uiso 0.5 1 calc GR . P B 4
H26E H -0.528266 0.178514 1.065325 0.230 Uiso 0.5 1 calc GR . P B 4
H26F H -0.390034 0.110687 1.079898 0.230 Uiso 0.5 1 calc GR . P B 4
C31A C 0.1542(8) -0.0776(7) 0.6572(11) 0.256(8) Uani 1 1 d . . . C 6
H31A H 0.105357 -0.108200 0.718847 0.385 Uiso 1 1 calc GR . . C 6
H31B H 0.239334 -0.120097 0.649446 0.385 Uiso 1 1 calc GR . . C 6
H31C H 0.106271 -0.075751 0.615672 0.385 Uiso 1 1 calc GR . . C 6
C32A C 0.2224(14) 0.0844(11) 0.5416(8) 0.300(10) Uani 1 1 d . . . D 6
H32A H 0.209743 0.045752 0.509065 0.451 Uiso 1 1 calc GR . . D 6
H32B H 0.315186 0.087192 0.530425 0.451 Uiso 1 1 calc GR . . D 6
H32C H 0.175821 0.155688 0.521036 0.451 Uiso 1 1 calc GR . . D 6
C33A C 0.2692(9) 0.0241(11) 0.6859(11) 0.263(9) Uani 1 1 d . . . E 6
H33A H 0.293581 0.093501 0.666444 0.394 Uiso 1 1 calc GR . . E 6
H33B H 0.346237 -0.024183 0.672405 0.394 Uiso 1 1 calc GR . . E 6
H33C H 0.232646 -0.001747 0.750515 0.394 Uiso 1 1 calc GR . . E 6
C34 C -0.3194(7) -0.0034(7) 0.6953(8) 0.172(5) Uani 1 1 d . . . . .
H34A H -0.269984 -0.004462 0.636706 0.258 Uiso 1 1 calc GR . . . .
H34B H -0.406128 -0.021085 0.707153 0.258 Uiso 1 1 calc GR . . . .
H34C H -0.274233 -0.054689 0.741820 0.258 Uiso 1 1 calc GR . . . .
C35 C -0.4293(8) 0.1094(11) 0.7798(8) 0.216(6) Uani 1 1 d . . . . .
H35A H -0.386066 0.079142 0.830174 0.324 Uiso 1 1 calc GR . . . .
H35B H -0.498679 0.069303 0.792332 0.324 Uiso 1 1 calc GR . . . .
H35C H -0.466431 0.182258 0.771284 0.324 Uiso 1 1 calc GR . . . .
C36 C -0.3810(11) 0.1866(9) 0.6172(9) 0.259(9) Uani 1 1 d . . . . .
H36A H -0.386160 0.256116 0.617730 0.389 Uiso 1 1 calc GR . . . .
H36B H -0.467475 0.175209 0.620094 0.389 Uiso 1 1 calc GR . . . .
H36C H -0.321862 0.182071 0.562044 0.389 Uiso 1 1 calc GR . . . .
C41 C -0.4366(12) 0.5709(13) 0.5751(8) 0.263(9) Uani 1 1 d . . . . .
H41A H -0.384668 0.622644 0.526294 0.394 Uiso 1 1 calc GR . . . .
H41B H -0.524175 0.584204 0.564663 0.394 Uiso 1 1 calc GR . . . .
H41C H -0.395716 0.500523 0.577423 0.394 Uiso 1 1 calc GR . . . .
C42 C -0.5439(9) 0.5138(11) 0.7276(10) 0.272(9) Uani 1 1 d . . . . .
H42A H -0.513813 0.440746 0.733657 0.408 Uiso 1 1 calc GR . . . .
H42B H -0.625192 0.537988 0.706671 0.408 Uiso 1 1 calc GR . . . .
H42C H -0.558565 0.519222 0.785772 0.408 Uiso 1 1 calc GR . . . .
C43 C -0.4938(13) 0.6876(9) 0.6596(13) 0.301(11) Uani 1 1 d . . . . .
H43A H -0.530133 0.685672 0.720743 0.451 Uiso 1 1 calc GR . . . .
H43B H -0.561385 0.719232 0.624830 0.451 Uiso 1 1 calc GR . . . .
H43C H -0.422184 0.729395 0.631539 0.451 Uiso 1 1 calc GR . . . .
C44 C -0.1587(11) 0.7141(7) 0.7826(9) 0.201(6) Uani 1 1 d . . . . .
H44A H -0.151029 0.753349 0.718145 0.302 Uiso 1 1 calc GR . . . .
H44B H -0.118142 0.747797 0.806460 0.302 Uiso 1 1 calc GR . . . .
H44C H -0.250571 0.713044 0.812646 0.302 Uiso 1 1 calc GR . . . .
C45 C -0.1166(16) 0.5414(9) 0.8986(7) 0.242(7) Uani 1 1 d . . . . .
H45A H -0.210090 0.550006 0.924175 0.363 Uiso 1 1 calc GR . . . .
H45B H -0.071507 0.566581 0.926592 0.363 Uiso 1 1 calc GR . . . .
H45C H -0.084589 0.467237 0.909836 0.363 Uiso 1 1 calc GR . . . .
C46 C 0.0501(8) 0.6066(11) 0.7645(10) 0.229(7) Uani 1 1 d . . . . .
H46A H 0.096217 0.534969 0.779244 0.343 Uiso 1 1 calc GR . . . .
H46B H 0.079323 0.642927 0.792166 0.343 Uiso 1 1 calc GR . . . .
H46C H 0.068372 0.643788 0.699383 0.343 Uiso 1 1 calc GR . . . .
O1 O 0.0280(3) 0.2272(2) 0.84224(19) 0.0598(7) Uani 1 1 d . . . . .
O2 O -0.2384(3) 0.2854(3) 0.8597(2) 0.0672(8) Uani 1 1 d . . . . .
O3 O 0.0563(3) 0.1777(2) 0.6813(2) 0.0609(7) Uani 1 1 d . . . . .
O4 O -0.2124(3) 0.2173(2) 0.7106(2) 0.0601(7) Uani 1 1 d . . . . .
O5 O -0.2548(3) 0.4485(2) 0.6762(2) 0.0665(8) Uani 1 1 d . . . . .
O6 O -0.0617(3) 0.4642(2) 0.7454(2) 0.0645(8) Uani 1 1 d . . . . .
O7 O 0.1488(4) 0.3538(4) 0.6490(3) 0.1055(13) Uani 1 1 d . . . . .
O8 O -0.0516(5) 0.3957(3) 0.5528(3) 0.1050(14) Uani 1 1 d . . . . .
Dy1 Dy -0.08427(2) 0.31425(2) 0.72650(2) 0.04972(8) Uani 1 1 d . . . . .
C1 C 0.2440(8) 0.3721(8) 0.6738(6) 0.144(3) Uani 1 1 d . . . . .
H1A H 0.290840 0.425598 0.622935 0.216 Uiso 1 1 calc GR . . . .
H1B H 0.304190 0.307343 0.693131 0.216 Uiso 1 1 calc GR . . . .
H1C H 0.206362 0.396641 0.723294 0.216 Uiso 1 1 calc GR . . . .

loop_
_atom_site_aniso_label
_atom_site_aniso_U_11
_atom_site_aniso_U_22
_atom_site_aniso_U_33
_atom_site_aniso_U_23
_atom_site_aniso_U_13
_atom_site_aniso_U_12
C2 0.334(15) 0.101(6) 0.071(4) -0.019(4) -0.030(6) -0.059(7)
C3 0.061(3) 0.114(4) 0.077(3) -0.045(3) -0.030(2) 0.009(3)
C4 0.052(2) 0.070(3) 0.066(3) -0.037(2) -0.013(2) -0.002(2)
C5 0.055(3) 0.092(3) 0.055(2) -0.035(2) -0.010(2) 0.003(2)
C6 0.048(2) 0.064(3) 0.061(2) -0.032(2) -0.0009(19) -0.0027(19)
C7 0.048(2) 0.093(3) 0.063(3) -0.031(2) 0.006(2) 0.000(2)
C8 0.053(3) 0.081(3) 0.107(4) -0.063(3) -0.002(3) -0.001(2)
C9 0.047(2) 0.055(2) 0.058(2) -0.0285(19) -0.0070(18) -0.0020(17)
C10 0.057(3) 0.052(2) 0.083(3) -0.039(2) -0.014(2) -0.0026(18)
C11 0.052(2) 0.048(2) 0.053(2) -0.0206(17) -0.0137(17) -0.0079(17)
C12 0.052(2) 0.065(3) 0.101(3) -0.041(3) -0.024(2) -0.008(2)
C13 0.063(3) 0.083(3) 0.096(4) -0.035(3) -0.030(3) 0.006(3)
C14 0.059(3) 0.057(2) 0.068(3) -0.025(2) -0.015(2) -0.002(2)
C15 0.059(3) 0.062(3) 0.097(3) -0.045(3) -0.016(2) 0.003(2)
C16 0.059(3) 0.053(2) 0.073(3) -0.034(2) -0.007(2) -0.0091(19)
C17 0.077(3) 0.072(3) 0.104(4) -0.056(3) -0.021(3) -0.006(2)
C21 0.13(2) 0.187(17) 0.24(3) -0.072(16) -0.105(19) -0.040(16)
C22 0.110(16) 0.44(5) 0.097(9) -0.109(17) -0.053(10) 0.02(3)
C23 0.085(15) 0.146(17) 0.19(2) -0.084(19) -0.076(14) 0.067(13)
C22A 0.089(11) 0.23(2) 0.093(10) 0.015(11) -0.060(10) -0.003(13)
C23A 0.14(3) 0.23(2) 0.34(4) -0.21(3) -0.16(3) 0.063(15)
C21A 0.057(9) 0.20(3) 0.117(12) -0.083(16) -0.031(7) 0.035(11)
C24 0.058(7) 0.174(16) 0.109(11) -0.061(11) 0.006(8) -0.036(10)
C25 0.082(10) 0.094(7) 0.131(12) -0.051(8) 0.020(8) 0.014(7)
C26 0.065(7) 0.110(8) 0.064(5) -0.029(5) 0.014(4) -0.007(6)
C24A 0.095(11) 0.26(2) 0.119(11) -0.132(14) 0.006(8) 0.023(12)
C25A 0.057(7) 0.118(9) 0.103(9) -0.039(7) 0.004(6) 0.021(6)
C26A 0.104(14) 0.097(9) 0.18(2) -0.039(10) 0.067(13) -0.022(8)
C31A 0.085(6) 0.110(6) 0.56(3) -0.190(11) 0.019(9) 0.009(5)
C32A 0.252(15) 0.279(15) 0.156(9) -0.058(9) 0.094(10) 0.117(12)
C33A 0.112(7) 0.352(17) 0.50(2) -0.352(18) -0.173(11) 0.148(9)
C34 0.088(5) 0.140(7) 0.360(15) -0.154(9) -0.056(7) -0.020(5)
C35 0.095(6) 0.385(18) 0.256(12) -0.220(13) 0.068(7) -0.133(9)
C36 0.222(11) 0.184(10) 0.354(17) 0.076(10) -0.239(13) -0.103(9)
C41 0.183(11) 0.42(2) 0.208(12) -0.191(14) -0.142(10) 0.165(12)
C42 0.095(7) 0.297(17) 0.314(17) 0.051(13) -0.110(9) -0.062(8)
C43 0.244(13) 0.197(11) 0.62(3) -0.262(16) -0.323(18) 0.161(11)
C44 0.228(12) 0.128(7) 0.360(16) -0.167(10) -0.173(11) 0.050(7)
C45 0.48(2) 0.189(11) 0.153(8) -0.053(8) -0.129(12) -0.154(13)
C46 0.100(6) 0.358(16) 0.397(17) -0.323(15) 0.009(8) -0.071(8)
O1 0.0426(15) 0.079(2) 0.0632(17) -0.0368(15) -0.0108(13) 0.0005(13)
O2 0.0419(15) 0.098(2) 0.0612(18) -0.0365(17) -0.0070(13) -0.0013(15)
O3 0.0438(15) 0.0709(18) 0.085(2) -0.0523(17) -0.0059(14) -0.0061(13)
O4 0.0445(15) 0.0618(17) 0.087(2) -0.0452(16) -0.0119(14) -0.0018(12)
O5 0.0680(19) 0.0609(17) 0.082(2) -0.0370(16) -0.0271(16) 0.0025(14)
O6 0.0526(17) 0.0617(18) 0.094(2) -0.0459(17) -0.0187(15) -0.0009(13)
O7 0.067(2) 0.138(4) 0.123(3) -0.063(3) 0.010(2) -0.045(2)
O8 0.153(4) 0.092(3) 0.068(2) -0.029(2) -0.009(2) -0.036(3)
Dy1 0.04295(11) 0.05559(12) 0.05935(12) -0.03394(9) -0.00644(8) -0.00533(7)
C1 0.093(5) 0.206(10) 0.136(7) -0.058(6) -0.011(5) -0.055(6)

loop_
_atom_type_symbol
_atom_type_description
_atom_type_scat_dispersion_real
_atom_type_scat_dispersion_imag
_atom_type_scat_source
C C 0.0033 0.0016 'International Tables Vol C Tables 4.2.6.8 and 6.1.1.4'
H H 0.0000 0.0000 'International Tables Vol C Tables 4.2.6.8 and 6.1.1.4'
Dy Dy -0.1892 4.4098 'International Tables Vol C Tables 4.2.6.8 and 6.1.1.4'
O O 0.0106 0.0060 'International Tables Vol C Tables 4.2.6.8 and 6.1.1.4'

loop_
_geom_angle_atom_site_label_1
_geom_angle_atom_site_label_2
_geom_angle_atom_site_label_3
_geom_angle
C21 C3 C4 104.0(15)
C22 C3 C4 116.1(12)
C22 C3 C21 102.6(18)
C22 C3 C23 120(2)
C23 C3 C4 106.2(12)
C23 C3 C21 105.8(17)
C22A C3 C4 111.0(9)
C23A C3 C4 107.3(15)
C23A C3 C22A 113.4(17)
C21A C3 C4 113.8(12)
C21A C3 C22A 106.2(16)
C21A C3 C23A 105.2(16)
C5 C4 C3 120.1(4)
O1 C4 C3 116.2(4)
O1 C4 C5 123.7(4)
C6 C5 C4 124.8(4)
C5 C6 C7 121.2(4)
O2 C6 C5 123.8(4)
O2 C6 C7 115.1(4)
C6 C7 C26 111.7(5)
C6 C7 C25A 108.7(6)
C24 C7 C6 106.5(7)
C24 C7 C26 103.2(9)
C25 C7 C6 107.3(6)
C25 C7 C24 116.1(11)
C25 C7 C26 111.9(9)
C24A C7 C6 111.1(6)
C24A C7 C25A 103.9(10)
C26A C7 C6 108.8(8)
C26A C7 C24A 116.3(13)
C26A C7 C25A 107.6(12)
C31A C8 C9 113.3(5)
C32A C8 C9 107.6(6)
C32A C8 C31A 109.6(9)
C33A C8 C9 110.2(5)
C33A C8 C31A 108.0(9)
C33A C8 C32A 108.1(11)
C10 C9 C8 120.5(4)
O3 C9 C8 115.5(4)
O3 C9 C10 124.0(4)
C11 C10 C9 124.6(4)
C10 C11 C12 121.5(4)
O4 C11 C10 123.4(4)
O4 C11 C12 115.1(3)
C34 C12 C11 114.1(4)
C35 C12 C11 109.0(5)
C35 C12 C34 107.4(7)
C36 C12 C11 107.4(5)
C36 C12 C34 110.6(7)
C36 C12 C35 108.3(9)
C41 C13 C14 109.8(5)
C42 C13 C14 108.4(5)
C42 C13 C41 104.9(10)
C42 C13 C43 106.5(10)
C43 C13 C14 114.7(6)
C43 C13 C41 112.0(9)
C15 C14 C13 120.6(4)
O5 C14 C13 115.3(4)
O5 C14 C15 124.1(4)
C16 C15 C14 124.7(4)
C15 C16 C17 120.9(4)
O6 C16 C15 123.6(4)
O6 C16 C17 115.4(4)
C44 C17 C16 114.3(5)
C44 C17 C45 108.6(8)
C45 C17 C16 106.7(5)
C46 C17 C16 110.2(5)
C46 C17 C44 108.3(8)
C46 C17 C45 108.6(9)
C4 O1 Dy1 136.0(3)
C6 O2 Dy1 137.2(3)
C9 O3 Dy1 136.5(3)
C11 O4 Dy1 139.7(3)
C14 O5 Dy1 134.9(3)
C16 O6 Dy1 134.8(3)
C1 O7 Dy1 134.4(5)
C2 O8 Dy1 134.2(4)
O1 Dy1 O3 78.26(11)
O1 Dy1 O5 144.49(10)
O1 Dy1 O6 82.75(11)
O1 Dy1 O7 76.63(14)
O1 Dy1 O8 142.87(14)
O2 Dy1 O1 73.17(11)
O2 Dy1 O3 124.28(11)
O2 Dy1 O4 79.65(11)
O2 Dy1 O5 79.98(12)
O2 Dy1 O6 84.98(12)
O2 Dy1 O7 144.17(13)
O2 Dy1 O8 143.95(14)
O3 Dy1 O7 66.10(13)
O3 Dy1 O8 77.04(13)
O4 Dy1 O1 116.31(11)
O4 Dy1 O3 71.74(10)
O4 Dy1 O5 80.21(11)
O4 Dy1 O6 150.18(10)
O4 Dy1 O7 132.02(12)
O4 Dy1 O8 81.23(13)
O5 Dy1 O3 136.99(11)
O5 Dy1 O7 116.95(15)
O5 Dy1 O8 66.81(14)
O6 Dy1 O3 137.25(10)
O6 Dy1 O5 72.00(11)
O6 Dy1 O7 72.41(13)
O6 Dy1 O8 97.17(13)
O7 Dy1 O8 68.18(16)

loop_
_geom_bond_atom_site_label_1
_geom_bond_atom_site_label_2
_geom_bond_distance
C2 O8 1.326(8)
C3 C4 1.540(6)
C3 C21 1.529(14)
C3 C22 1.495(13)
C3 C23 1.497(13)
C3 C22A 1.532(13)
C3 C23A 1.500(13)
C3 C21A 1.498(12)
C4 C5 1.386(6)
C4 O1 1.267(5)
C5 C6 1.377(6)
C6 C7 1.546(6)
C6 O2 1.258(5)
C7 C24 1.521(11)
C7 C25 1.491(10)
C7 C26 1.559(9)
C7 C24A 1.543(11)
C7 C25A 1.558(10)
C7 C26A 1.489(12)
C8 C9 1.544(6)
C8 C31A 1.462(9)
C8 C32A 1.445(11)
C8 C33A 1.441(10)
C9 C10 1.387(6)
C9 O3 1.262(5)
C10 C11 1.386(6)
C11 C12 1.540(6)
C11 O4 1.259(4)
C12 C34 1.497(8)
C12 C35 1.482(9)
C12 C36 1.454(10)
C13 C14 1.537(7)
C13 C41 1.470(11)
C13 C42 1.447(11)
C13 C43 1.458(10)
C14 C15 1.388(6)
C14 O5 1.252(5)
C15 C16 1.385(6)
C16 C17 1.542(6)
C16 O6 1.261(5)
C17 C44 1.475(9)
C17 C45 1.482(11)
C17 C46 1.452(9)
O1 Dy1 2.293(3)
O2 Dy1 2.269(3)
O3 Dy1 2.356(3)
O4 Dy1 2.280(3)
O5 Dy1 2.326(3)
O6 Dy1 2.318(3)
O7 Dy1 2.516(4)
O7 C1 1.315(8)
O8 Dy1 2.552(4)
